data_2023097
loop_
_publ_author_name
'Upmann, Daniel'
'Bockfeld, Dirk'
'Jones, Peter G.'
'T\^arcoveanu, Eliza'

_publ_section_title
;
 Crystal structures of fourteen halochalcogenylphosphonium
 tetrahalogenidoaurates(III)
;
_journal_coeditor_code YZ2053
_journal_issue 5
_journal_name_full 'Acta Crystallographica Section E Crystallographic Communications'
_journal_paper_doi 10.1107/S2056989024002780
_journal_volume 80
_journal_year 2024
_chemical_formula_iupac '(C11 H25 Cl P S) [Au Cl4]'
_chemical_formula_moiety 'C11 H25 Cl P S +, Au Cl4 -'
_chemical_formula_sum 'C11 H25 Au Cl5 P S'
_chemical_formula_weight 594.55
_chemical_name_systematic
;
Bis(<i>tert</i>-butyl)(chlorosulfanyl)(propan-2-yl)phosphonium
tetrachloridoaurate(III)
;
_space_group_crystal_system monoclinic
_space_group_IT_number 15
_space_group_name_Hall '-C 2yc'
_space_group_name_H-M_alt 'C 1 2/c 1'
_atom_sites_solution_hydrogens geom
_atom_sites_solution_primary direct
_atom_sites_solution_secondary difmap
_audit_creation_method SHELXL-2019/3
_cell_angle_alpha 90
_cell_angle_beta 113.861(8)
_cell_angle_gamma 90
_cell_formula_units_Z 8
_cell_length_a 33.653(3)
_cell_length_b 7.7933(3)
_cell_length_c 16.212(2)
_cell_measurement_reflns_used 9326
_cell_measurement_temperature 100(2)
_cell_measurement_theta_max 29.2941
_cell_measurement_theta_min 2.2558
_cell_volume 3888.5(7)
_computing_cell_refinement
;
CrysAlisPro, Version 1.171.35.21 (Rigaku OD, 2015)
;
_computing_data_collection
;
CrysAlisPro, Version 1.171.35.21 (Rigaku OD, 2015)
;
_computing_data_reduction
;
CrysAlisPro, Version 1.171.35.21 (Rigaku OD, 2015)
;
_computing_molecular_graphics
;
Bruker XP, Version 5.1 (Bruker, 1998)
;
_computing_publication_material
;
SHELXL-2019/3 (Sheldrick, 2015)
;
_computing_structure_refinement
;
SHELXL-2019/3 (Sheldrick, 2015)
;
_computing_structure_solution
;
SHELXS-97 (Sheldrick, 2008)
;
_diffrn_ambient_temperature 100(2)
_diffrn_detector_area_resol_mean 16.1419
_diffrn_measured_fraction_theta_full 0.999
_diffrn_measured_fraction_theta_max 0.997
_diffrn_measurement_device_type 'Oxford Diffraction Xcalibur, Eos'
_diffrn_measurement_method '\w scan'
_diffrn_radiation_type MoK\a
_diffrn_radiation_wavelength 0.71073
_diffrn_reflns_av_R_equivalents 0.0960
_diffrn_reflns_av_unetI/netI 0.0420
_diffrn_reflns_limit_h_max 44
_diffrn_reflns_limit_h_min -44
_diffrn_reflns_limit_k_max 10
_diffrn_reflns_limit_k_min -10
_diffrn_reflns_limit_l_max 21
_diffrn_reflns_limit_l_min -21
_diffrn_reflns_number 84613
_diffrn_reflns_theta_full 28.000
_diffrn_reflns_theta_max 28.282
_diffrn_reflns_theta_min 2.522
_diffrn_source 'Enhance (Mo) X-ray Source'
_exptl_absorpt_coefficient_mu 8.430
_exptl_absorpt_correction_T_max 1.00000
_exptl_absorpt_correction_T_min 0.69784
_exptl_absorpt_correction_type multi-scan
_exptl_absorpt_process_details
;
(CrysAlisPro; Rigaku OD, 2015)
;
_exptl_crystal_colour yellow
_exptl_crystal_density_diffrn 2.031
_exptl_crystal_density_method 'not measured'
_exptl_crystal_description plate
_exptl_crystal_F_000 2288
_exptl_crystal_size_max 0.2
_exptl_crystal_size_mid 0.02
_exptl_crystal_size_min 0.01
_refine_diff_density_max 2.425
_refine_diff_density_min -1.865
_refine_ls_extinction_method none
_refine_ls_goodness_of_fit_ref 1.041
_refine_ls_hydrogen_treatment constr
_refine_ls_matrix_type full
_refine_ls_number_parameters 191
_refine_ls_number_reflns 4815
_refine_ls_number_restraints 1
_refine_ls_restrained_S_all 1.044
_refine_ls_R_factor_all 0.0523
_refine_ls_R_factor_gt 0.0331
_refine_ls_shift/su_max 0.001
_refine_ls_shift/su_mean 0.000
_refine_ls_structure_factor_coef Fsqd
_refine_ls_weighting_details 'w=1/[\s^2^(Fo^2^)+(0.0233P)^2^+18.2209P] where P=(Fo^2^+2Fc^2^)/3'
_refine_ls_weighting_scheme calc
_refine_ls_wR_factor_gt 0.0582
_refine_ls_wR_factor_ref 0.0636
_reflns_number_gt 3861
_reflns_number_total 4815
_reflns_threshold_expression 'I > 2\s(I)'
_cod_data_source_file yz2053.cif
_cod_data_source_block 19a
_cod_original_cell_volume 3888.5(6)
_cod_original_sg_symbol_H-M 'C 2/c'
_cod_database_code 2023097
_shelx_space_group_comment
;
The symmetry employed for this shelxl refinement is uniquely defined
by the following loop, which should always be used as a source of
symmetry information in preference to the above space-group names.
They are only intended as comments.
;
_shelx_estimated_absorpt_t_min 0.283
_shelx_estimated_absorpt_t_max 0.920

loop_
_space_group_symop_operation_xyz
'x, y, z'
'-x, y, -z+1/2'
'x+1/2, y+1/2, z'
'-x+1/2, y+1/2, -z+1/2'
'-x, -y, -z'
'x, -y, z-1/2'
'-x+1/2, -y+1/2, -z'
'x+1/2, -y+1/2, z-1/2'

loop_
_atom_site_type_symbol
_atom_site_label
_atom_site_fract_x
_atom_site_fract_y
_atom_site_fract_z
_atom_site_U_iso_or_equiv
_atom_site_adp_type
_atom_site_calc_flag
_atom_site_occupancy
_atom_site_disorder_assembly
_atom_site_disorder_group
P P1 0.37573(4) 0.61321(15) 0.40339(8) 0.0139(2) Uani d 1 . .
S S1 0.42233(4) 0.76384(17) 0.50388(8) 0.0229(3) Uani d 1 . .
Cl Cl1 0.38636(5) 0.89460(17) 0.55781(9) 0.0318(3) Uani d 1 . .
C C1 0.41258(15) 0.4470(6) 0.3892(3) 0.0178(10) Uani d 1 . .
C C2 0.34680(15) 0.7536(6) 0.3034(3) 0.0168(9) Uani d 1 . .
C C3 0.33665(15) 0.5286(6) 0.4457(3) 0.0181(10) Uani d 1 . .
H H3 0.315890 0.624366 0.439720 0.022 Uiso calc 1 . .
C C23 0.33158(18) 0.9160(6) 0.3367(3) 0.0261(12) Uani d 1 . .
H H23A 0.315036 0.989329 0.285100 0.039 Uiso calc 1 . .
H H23B 0.356937 0.978978 0.378526 0.039 Uiso calc 1 . .
H H23C 0.313093 0.882820 0.367785 0.039 Uiso calc 1 . .
C C21 0.30734(16) 0.6650(6) 0.2324(3) 0.0224(11) Uani d 1 . .
H H21A 0.295630 0.736194 0.177973 0.034 Uiso calc 1 . .
H H21B 0.285044 0.648821 0.256126 0.034 Uiso calc 1 . .
H H21C 0.316006 0.553128 0.217523 0.034 Uiso calc 1 . .
C C22 0.37784(16) 0.8113(6) 0.2609(3) 0.0225(11) Uani d 1 . .
H H22A 0.385999 0.712175 0.233957 0.034 Uiso calc 1 . .
H H22B 0.403976 0.861654 0.307501 0.034 Uiso calc 1 . .
H H22C 0.363397 0.897101 0.214100 0.034 Uiso calc 1 . .
C C11 0.42557(16) 0.3207(6) 0.4683(3) 0.0228(11) Uani d 1 . .
H H11A 0.446432 0.237487 0.463790 0.034 Uiso calc 1 . .
H H11B 0.399687 0.260225 0.466370 0.034 Uiso calc 1 . .
H H11C 0.438904 0.383796 0.525243 0.034 Uiso calc 1 . .
C C12 0.38961(16) 0.3496(6) 0.3002(3) 0.0207(10) Uani d 1 . .
H H12A 0.408965 0.260339 0.294951 0.031 Uiso calc 1 . .
H H12B 0.382171 0.429777 0.249589 0.031 Uiso calc 1 . .
H H12C 0.363031 0.296526 0.299250 0.031 Uiso calc 1 . .
C C13 0.45356(16) 0.5339(7) 0.3899(3) 0.0247(11) Uani d 1 . .
H H13A 0.467984 0.597214 0.446518 0.037 Uiso calc 1 . .
H H13B 0.445536 0.613540 0.338974 0.037 Uiso calc 1 . .
H H13C 0.473373 0.446495 0.384784 0.037 Uiso calc 1 . .
C C32 0.30897(16) 0.3797(6) 0.3897(3) 0.0211(11) Uani d 1 . .
H H32A 0.326886 0.276078 0.400758 0.032 Uiso calc 1 . .
H H32B 0.297679 0.409135 0.325450 0.032 Uiso calc 1 . .
H H32C 0.284660 0.358817 0.406976 0.032 Uiso calc 1 . .
C C31 0.35594(17) 0.4771(7) 0.5463(3) 0.0246(11) Uani d 1 . .
H H31A 0.332771 0.474437 0.568312 0.037 Uiso calc 1 . .
H H31B 0.378026 0.561094 0.581252 0.037 Uiso calc 1 . .
H H31C 0.369270 0.363282 0.553266 0.037 Uiso calc 1 . .
Au Au1 0.500000 0.99691(3) 0.750000 0.01611(7) Uani d 1 . .
Cl Cl2 0.51000(4) 0.99765(15) 0.61880(7) 0.0205(2) Uani d 1 . .
Cl Cl3 0.49041(17) 1.2856(3) 0.7334(3) 0.0361(13) Uani d 0.5 . .
Cl Cl4 0.5066(3) 0.7069(3) 0.7565(13) 0.0271(18) Uani d 0.5 . .
Au Au2 0.250000 0.750000 0.500000 0.01468(7) Uani d 1 . .
Cl Cl5 0.27160(4) 1.02504(15) 0.49346(8) 0.0248(3) Uani d 1 . .
Cl Cl6 0.22544(4) 0.72530(15) 0.34763(7) 0.0241(3) Uani d 1 . .

loop_
_atom_site_aniso_label
_atom_site_aniso_U_11
_atom_site_aniso_U_22
_atom_site_aniso_U_33
_atom_site_aniso_U_12
_atom_site_aniso_U_13
_atom_site_aniso_U_23
P1 0.0161(6) 0.0138(6) 0.0118(5) -0.0003(5) 0.0056(5) -0.0005(4)
S1 0.0230(6) 0.0237(7) 0.0186(6) -0.0052(5) 0.0049(5) -0.0082(5)
Cl1 0.0389(8) 0.0307(8) 0.0254(7) 0.0011(6) 0.0125(6) -0.0113(5)
C1 0.020(2) 0.022(3) 0.013(2) 0.0033(19) 0.0081(19) 0.0007(19)
C2 0.023(2) 0.012(2) 0.014(2) -0.002(2) 0.0067(19) 0.0029(18)
C3 0.021(2) 0.017(3) 0.017(2) 0.0041(19) 0.0087(19) 0.0034(18)
C23 0.033(3) 0.020(3) 0.022(3) 0.003(2) 0.008(2) 0.001(2)
C21 0.025(3) 0.021(3) 0.017(2) -0.001(2) 0.006(2) 0.000(2)
C22 0.025(3) 0.020(3) 0.023(3) -0.003(2) 0.012(2) 0.005(2)
C11 0.023(3) 0.021(3) 0.023(3) 0.008(2) 0.008(2) 0.008(2)
C12 0.024(3) 0.015(2) 0.025(3) 0.002(2) 0.012(2) -0.003(2)
C13 0.023(3) 0.028(3) 0.025(3) 0.003(2) 0.012(2) 0.003(2)
C32 0.030(3) 0.016(3) 0.022(2) -0.007(2) 0.015(2) -0.001(2)
C31 0.030(3) 0.029(3) 0.018(2) -0.002(2) 0.013(2) 0.003(2)
Au1 0.01937(13) 0.01138(13) 0.02047(13) 0.000 0.01105(10) 0.000
Cl2 0.0246(6) 0.0207(6) 0.0193(5) -0.0025(5) 0.0119(5) -0.0009(5)
Cl3 0.079(5) 0.0095(10) 0.039(4) 0.0076(13) 0.044(3) 0.0037(11)
Cl4 0.047(6) 0.0117(9) 0.028(5) 0.0041(14) 0.021(5) -0.0002(16)
Au2 0.01788(12) 0.01255(13) 0.01355(12) 0.00187(10) 0.00630(9) -0.00001(10)
Cl5 0.0353(7) 0.0140(6) 0.0274(6) -0.0033(5) 0.0149(5) -0.0009(5)
Cl6 0.0342(7) 0.0222(6) 0.0128(5) 0.0050(5) 0.0062(5) 0.0001(5)

loop_
_atom_type_symbol
_atom_type_description
_atom_type_scat_dispersion_real
_atom_type_scat_dispersion_imag
_atom_type_scat_source
C C 0.0033 0.0016 'International Tables Vol C Tables 4.2.6.8 and 6.1.1.4'
H H 0.0000 0.0000 'International Tables Vol C Tables 4.2.6.8 and 6.1.1.4'
P P 0.1023 0.0942 'International Tables Vol C Tables 4.2.6.8 and 6.1.1.4'
S S 0.1246 0.1234 'International Tables Vol C Tables 4.2.6.8 and 6.1.1.4'
Cl Cl 0.1484 0.1585 'International Tables Vol C Tables 4.2.6.8 and 6.1.1.4'
Au Au -2.0133 8.8022 'International Tables Vol C Tables 4.2.6.8 and 6.1.1.4'

loop_
_geom_angle_atom_site_label_1
_geom_angle_atom_site_label_2
_geom_angle_atom_site_label_3
_geom_angle_site_symmetry_1
_geom_angle_site_symmetry_3
_geom_angle
_geom_angle_publ_flag
C3 P1 C2 . . 109.5(2) ?
C3 P1 C1 . . 114.1(2) ?
C2 P1 C1 . . 115.9(2) ?
C3 P1 S1 . . 109.51(16) ?
C2 P1 S1 . . 107.97(16) ?
C1 P1 S1 . . 99.09(16) ?
Cl1 S1 P1 . . 103.06(7) y
Cl1 S1 Cl2 . . 91.84(6) ?
P1 S1 Cl2 . . 162.69(7) ?
C13 C1 C11 . . 109.0(4) ?
C13 C1 C12 . . 109.6(4) ?
C11 C1 C12 . . 109.5(4) ?
C13 C1 P1 . . 109.4(3) ?
C11 C1 P1 . . 108.7(3) ?
C12 C1 P1 . . 110.6(3) ?
C21 C2 C22 . . 109.7(4) ?
C21 C2 C23 . . 108.9(4) ?
C22 C2 C23 . . 107.4(4) ?
C21 C2 P1 . . 112.2(3) ?
C22 C2 P1 . . 110.5(3) ?
C23 C2 P1 . . 107.8(3) ?
C32 C3 C31 . . 108.9(4) ?
C32 C3 P1 . . 114.0(3) ?
C31 C3 P1 . . 115.4(3) ?
Cl4 Au1 Cl4 2_656 . 10.3(5) ?
Cl4 Au1 Cl3 2_656 2_656 176.1(4) ?
Cl4 Au1 Cl3 . 2_656 166.8(3) ?
Cl4 Au1 Cl3 2_656 . 166.8(3) ?
Cl4 Au1 Cl3 . . 176.1(4) ?
Cl3 Au1 Cl3 2_656 . 16.50(19) ?
Cl4 Au1 Cl2 2_656 2_656 89.8(5) ?
Cl4 Au1 Cl2 . 2_656 90.5(5) ?
Cl3 Au1 Cl2 2_656 2_656 87.38(17) ?
Cl3 Au1 Cl2 . 2_656 92.33(17) ?
Cl4 Au1 Cl2 2_656 . 90.5(5) ?
Cl4 Au1 Cl2 . . 89.8(5) ?
Cl3 Au1 Cl2 2_656 . 92.33(17) ?
Cl3 Au1 Cl2 . . 87.38(17) ?
Cl2 Au1 Cl2 2_656 . 179.71(6) ?
Au1 Cl2 S1 . . 95.10(4) ?
Cl3 Cl3 Au1 2_656 . 81.75(9) ?
Cl4 Cl4 Au1 2_656 . 84.8(2) ?
Cl6 Au2 Cl6 . 7_566 180.00(6) ?
Cl6 Au2 Cl5 . 7_566 89.33(4) ?
Cl6 Au2 Cl5 7_566 7_566 90.67(4) ?
Cl6 Au2 Cl5 . . 90.67(4) ?
Cl6 Au2 Cl5 7_566 . 89.33(4) ?
Cl5 Au2 Cl5 7_566 . 180.0 ?

loop_
_geom_bond_atom_site_label_1
_geom_bond_atom_site_label_2
_geom_bond_site_symmetry_2
_geom_bond_distance
_geom_bond_publ_flag
P1 C3 . 1.834(5) ?
P1 C2 . 1.870(4) ?
P1 C1 . 1.871(5) ?
P1 S1 . 2.1035(16) y
S1 Cl1 . 2.0310(19) y
S1 Cl2 . 3.3240(17) ?
C1 C13 . 1.532(7) ?
C1 C11 . 1.533(6) ?
C1 C12 . 1.534(6) ?
C2 C21 . 1.526(6) ?
C2 C22 . 1.533(6) ?
C2 C23 . 1.543(7) ?
C3 C32 . 1.534(6) ?
C3 C31 . 1.545(6) ?
Au1 Cl4 2_656 2.269(2) ?
Au1 Cl4 . 2.269(2) y
Au1 Cl3 2_656 2.274(2) ?
Au1 Cl3 . 2.274(2) y
Au1 Cl2 2_656 2.2839(11) ?
Au1 Cl2 . 2.2839(11) ?
Cl3 Cl3 2_656 0.653(8) ?
Cl4 Cl4 2_656 0.409(18) ?
Au2 Cl6 . 2.2738(11) y
Au2 Cl6 7_566 2.2738(11) ?
Au2 Cl5 7_566 2.2796(12) ?
Au2 Cl5 . 2.2796(12) y

loop_
_geom_hbond_atom_site_label_D
_geom_hbond_atom_site_label_H
_geom_hbond_atom_site_label_A
_geom_hbond_site_symmetry_A
_geom_hbond_distance_DH
_geom_hbond_distance_HA
_geom_hbond_distance_DA
_geom_hbond_angle_DHA
_geom_hbond_publ_flag
C3 H3 Au2 . 1.00 2.93 3.786(5) 144.2 yes
C3 H3 Cl6 . 1.00 2.90 3.751(5) 142.9 yes
C13 H13A S1 . 0.98 2.46 3.049(5) 118.1 yes
C23 H23B Cl1 . 0.98 2.74 3.305(5) 116.9 yes
C31 H31B Cl1 . 0.98 2.66 3.393(5) 132.0 yes
C23 H23A Cl6 4 0.98 2.74 3.713(5) 173.3 yes
C21 H21C Cl6 4_545 0.98 2.90 3.672(5) 136.6 yes
C13 H13B Cl3 6_575 0.98 2.81 3.536(8) 131.1 yes
C22 H22B Cl2 5_676 0.98 2.87 3.783(5) 156.2 yes
C13 H13C Cl4 5_666 0.98 2.89 3.677(19) 137.6 yes

loop_
_geom_torsion_atom_site_label_1
_geom_torsion_atom_site_label_2
_geom_torsion_atom_site_label_3
_geom_torsion_atom_site_label_4
_geom_torsion_site_symmetry_1
_geom_torsion_site_symmetry_2
_geom_torsion_site_symmetry_3
_geom_torsion_site_symmetry_4
_geom_torsion
_geom_torsion_publ_flag
C3 P1 S1 Cl1 . . . . -40.49(18) ?
C2 P1 S1 Cl1 . . . . 78.68(17) ?
C1 P1 S1 Cl1 . . . . -160.17(16) y
C3 P1 S1 Cl2 . . . . 170.8(3) ?
C2 P1 S1 Cl2 . . . . -70.1(3) ?
C1 P1 S1 Cl2 . . . . 51.1(3) ?
C3 P1 C1 C13 . . . . -158.2(3) ?
C2 P1 C1 C13 . . . . 73.2(4) ?
S1 P1 C1 C13 . . . . -42.0(3) ?
C3 P1 C1 C11 . . . . -39.3(4) ?
C2 P1 C1 C11 . . . . -167.9(3) ?
S1 P1 C1 C11 . . . . 76.9(3) ?
C3 P1 C1 C12 . . . . 81.0(4) ?
C2 P1 C1 C12 . . . . -47.6(4) ?
S1 P1 C1 C12 . . . . -162.8(3) ?
C3 P1 C2 C21 . . . . -51.4(4) ?
C1 P1 C2 C21 . . . . 79.4(4) ?
S1 P1 C2 C21 . . . . -170.6(3) ?
C3 P1 C2 C22 . . . . -174.3(3) ?
C1 P1 C2 C22 . . . . -43.5(4) ?
S1 P1 C2 C22 . . . . 66.6(3) ?
C3 P1 C2 C23 . . . . 68.5(4) ?
C1 P1 C2 C23 . . . . -160.6(3) ?
S1 P1 C2 C23 . . . . -50.6(3) ?
C2 P1 C3 C32 . . . . 77.6(4) ?
C1 P1 C3 C32 . . . . -54.2(4) ?
S1 P1 C3 C32 . . . . -164.2(3) ?
C2 P1 C3 C31 . . . . -155.2(3) ?
C1 P1 C3 C31 . . . . 73.0(4) ?
S1 P1 C3 C31 . . . . -37.0(4) ?
